data_7226574
loop_
_publ_author_name
'Zhang, Peng-Wei'
'Tian, Hai-Yan'
'Nie, Qiu-Lin'
'Wang, Lei'
'Zhou, Shi-Wen'
'Ye, Wen-Cai'
'Zhang, Dong-Mei'
'Jiang, Ren-Wang'

_publ_section_title
;
 Structures and inhibitory activity against breast cancer cells of new
 bufadienolides from the eggs of toad Bufo bufo gargarizans
;
_journal_name_full 'RSC Adv.'
_journal_paper_doi 10.1039/C6RA18676A
_journal_year 2016
_chemical_absolute_configuration rm
_chemical_formula_sum 'C23 H32 O6'
_chemical_formula_weight 404.48
_space_group_crystal_system orthorhombic
_space_group_IT_number 19
_space_group_name_Hall 'P 2ac 2ab'
_space_group_name_H-M_alt 'P 21 21 21'
_symmetry_space_group_name_Hall 'P 2ac 2ab'
_symmetry_space_group_name_H-M 'P 21 21 21'
_atom_sites_solution_hydrogens mixed
_audit_creation_method SHELXL-2014/7
_audit_update_record
;
2016-06-24 deposited with the CCDC.
2016-09-12 downloaded from the CCDC.
;
_cell_angle_alpha 90
_cell_angle_beta 90
_cell_angle_gamma 90
_cell_formula_units_Z 4
_cell_length_a 10.7367(5)
_cell_length_b 11.1799(5)
_cell_length_c 16.8458(9)
_cell_measurement_reflns_used 2453
_cell_measurement_temperature 173(2)
_cell_measurement_theta_max 62.8670
_cell_measurement_theta_min 4.8520
_cell_volume 2022.09(17)
_computing_cell_refinement 'CrysAlis PRO '
_computing_data_collection 'CrysAlis PRO '
_computing_data_reduction 'CrysAlis PRO '
_computing_molecular_graphics 'OLEX2 (Dolomanov <i>et al.</i>, 2009)'
_computing_publication_material 'XP (Sheldrick, 2008)'
_computing_structure_refinement 'SHELXL-97 (Sheldrick, 1997)'
_computing_structure_solution 'SHELXS-97 (Sheldrick, 1990)'
_diffrn_ambient_temperature 173(2)
_diffrn_measured_fraction_theta_full 0.997
_diffrn_measured_fraction_theta_max 0.997
_diffrn_measurement_device_type 'Agilent Gemini S ultra'
_diffrn_measurement_method 'omega scan'
_diffrn_radiation_type CuK\a
_diffrn_radiation_wavelength 1.54178
_diffrn_reflns_av_R_equivalents 0.0282
_diffrn_reflns_av_unetI/netI 0.0330
_diffrn_reflns_Laue_measured_fraction_full 0.997
_diffrn_reflns_Laue_measured_fraction_max 0.997
_diffrn_reflns_limit_h_max 8
_diffrn_reflns_limit_h_min -12
_diffrn_reflns_limit_k_max 12
_diffrn_reflns_limit_k_min -9
_diffrn_reflns_limit_l_max 19
_diffrn_reflns_limit_l_min -17
_diffrn_reflns_number 5049
_diffrn_reflns_point_group_measured_fraction_full 0.907
_diffrn_reflns_point_group_measured_fraction_max 0.907
_diffrn_reflns_theta_full 62.580
_diffrn_reflns_theta_max 62.580
_diffrn_reflns_theta_min 4.747
_diffrn_source 'fine-focus sealed tube'
_exptl_absorpt_coefficient_mu 0.774
_exptl_absorpt_correction_T_max 1.000
_exptl_absorpt_correction_T_min 0.927
_exptl_absorpt_correction_type multi-scan
_exptl_crystal_colour colorless
_exptl_crystal_density_diffrn 1.329
_exptl_crystal_description block
_exptl_crystal_F_000 872
_exptl_crystal_size_max 0.43
_exptl_crystal_size_mid 0.27
_exptl_crystal_size_min 0.23
_refine_diff_density_max 0.844
_refine_diff_density_min -0.608
_refine_diff_density_rms 0.073
_refine_ls_abs_structure_details
;
 Flack x determined using 976 quotients [(I+)-(I-)]/[(I+)+(I-)]
 (Parsons, Flack and Wagner, Acta Cryst. B69 (2013) 249-259).
;
_refine_ls_abs_structure_Flack -0.11(14)
_refine_ls_extinction_method none
_refine_ls_goodness_of_fit_ref 1.062
_refine_ls_hydrogen_treatment mixed
_refine_ls_matrix_type full
_refine_ls_number_parameters 266
_refine_ls_number_reflns 2932
_refine_ls_number_restraints 3
_refine_ls_restrained_S_all 1.061
_refine_ls_R_factor_all 0.0662
_refine_ls_R_factor_gt 0.0633
_refine_ls_shift/su_max 0.000
_refine_ls_shift/su_mean 0.000
_refine_ls_structure_factor_coef Fsqd
_refine_ls_weighting_details 'w=1/[\s^2^(Fo^2^)+(0.1125P)^2^+2.0762P] where P=(Fo^2^+2Fc^2^)/3'
_refine_ls_weighting_scheme calc
_refine_ls_wR_factor_gt 0.1777
_refine_ls_wR_factor_ref 0.1817
_reflns_Friedel_coverage 0.581
_reflns_Friedel_fraction_full 0.785
_reflns_Friedel_fraction_max 0.785
_reflns_number_gt 2782
_reflns_number_total 2932
_reflns_threshold_expression 'I > 2\s(I)'
_cod_data_source_file c6ra18676a2.cif
_cod_data_source_block ZPW
_cod_database_code 7226574
_shelx_shelxl_version_number 2014/7
_shelx_space_group_comment
;
The symmetry employed for this shelxl refinement is uniquely defined
by the following loop, which should always be used as a source of
symmetry information in preference to the above space-group names.
They are only intended as comments.
;

loop_
_space_group_symop_operation_xyz
'x, y, z'
'-x+1/2, -y, z+1/2'
'-x, y+1/2, -z+1/2'
'x+1/2, -y+1/2, -z'

loop_
_atom_site_label
_atom_site_type_symbol
_atom_site_fract_x
_atom_site_fract_y
_atom_site_fract_z
_atom_site_U_iso_or_equiv
_atom_site_adp_type
_atom_site_occupancy
_atom_site_site_symmetry_order
_atom_site_calc_flag
_atom_site_refinement_flags_posn
_atom_site_refinement_flags_adp
O1 O 0.8933(4) 0.7897(4) 0.0645(3) 0.0501(12) Uani 1 1 d . .
O2 O 0.6810(5) 0.7332(5) 0.0779(3) 0.0734(16) Uani 1 1 d . .
O3 O 0.2935(3) 0.7082(3) 0.1633(2) 0.0358(9) Uani 1 1 d . .
O4 O -0.1499(3) 0.6713(3) 0.4304(2) 0.0315(8) Uani 1 1 d . .
H4 H -0.1040 0.6288 0.4572 0.047 Uiso 1 1 calc R U
O5 O -0.2878(4) 0.8711(4) 0.4522(3) 0.0492(12) Uani 1 1 d . .
H5 H -0.2628 0.8053 0.4666 0.074 Uiso 1 1 calc R U
C1 C -0.0048(5) 0.8797(5) 0.4711(3) 0.0342(12) Uani 1 1 d . .
H1A H -0.0483 0.8366 0.5126 0.041 Uiso 1 1 calc R U
H1B H 0.0673 0.9181 0.4947 0.041 Uiso 1 1 calc R U
C2 C -0.0906(6) 0.9748(5) 0.4367(4) 0.0416(15) Uani 1 1 d . .
H2A H -0.0445 1.0231 0.3990 0.050 Uiso 1 1 calc R U
H2B H -0.1190 1.0268 0.4790 0.050 Uiso 1 1 calc R U
C3 C -0.2037(5) 0.9195(6) 0.3951(4) 0.0429(15) Uani 1 1 d . .
H3 H -0.2470 0.9833 0.3663 0.051 Uiso 1 1 calc R U
C4 C -0.1638(5) 0.8254(6) 0.3351(3) 0.0349(13) Uani 1 1 d . .
H4A H -0.1221 0.8649 0.2912 0.042 Uiso 1 1 calc R U
H4B H -0.2375 0.7865 0.3142 0.042 Uiso 1 1 calc R U
C5 C -0.0772(4) 0.7306(5) 0.3691(3) 0.0273(11) Uani 1 1 d . .
C6 C -0.0372(5) 0.6377(6) 0.3095(4) 0.0402(14) Uani 1 1 d . .
H6A H -0.1103 0.6075 0.2822 0.048 Uiso 1 1 calc R U
H6B H 0.0009 0.5712 0.3374 0.048 Uiso 1 1 calc R U
C7 C 0.0546(5) 0.6858(6) 0.2483(4) 0.0408(14) Uani 1 1 d . .
H7A H 0.0823 0.6206 0.2146 0.049 Uiso 1 1 calc R U
H7B H 0.0127 0.7440 0.2149 0.049 Uiso 1 1 calc R U
C8 C 0.1665(5) 0.7437(5) 0.2866(3) 0.0258(11) Uani 1 1 d . .
H8 H 0.2076 0.6822 0.3187 0.031 Uiso 1 1 calc R U
C9 C 0.1253(4) 0.8443(4) 0.3442(3) 0.0217(10) Uani 1 1 d . .
H9 H 0.0783 0.9038 0.3137 0.026 Uiso 1 1 calc R U
C10 C 0.0384(4) 0.7914(4) 0.4077(3) 0.0234(10) Uani 1 1 d . .
H10 H 0.0853 0.7284 0.4350 0.028 Uiso 1 1 calc R U
C11 C 0.2394(5) 0.9059(5) 0.3796(3) 0.0295(11) Uani 1 1 d . .
H11A H 0.2843 0.8494 0.4126 0.035 Uiso 1 1 calc R U
H11B H 0.2124 0.9715 0.4131 0.035 Uiso 1 1 calc R U
C12 C 0.3267(5) 0.9539(5) 0.3152(3) 0.0295(11) Uani 1 1 d . .
H12A H 0.3975 0.9920 0.3405 0.035 Uiso 1 1 calc R U
H12B H 0.2830 1.0145 0.2848 0.035 Uiso 1 1 calc R U
C13 C 0.3743(4) 0.8571(4) 0.2582(3) 0.0237(10) Uani 1 1 d . .
C14 C 0.2620(4) 0.7898(4) 0.2279(3) 0.0245(10) Uani 1 1 d . .
C15 C 0.2362(5) 0.8228(6) 0.1456(3) 0.0364(13) Uani 1 1 d . .
H15 H 0.1499 0.8254 0.1269 0.044 Uiso 1 1 calc R U
C16 C 0.3264(5) 0.9142(5) 0.1173(3) 0.0356(13) Uani 1 1 d . .
H16A H 0.2862 0.9915 0.1119 0.043 Uiso 1 1 calc R U
H16B H 0.3609 0.8914 0.0663 0.043 Uiso 1 1 calc R U
C17 C 0.4307(5) 0.9193(4) 0.1818(3) 0.0276(11) Uani 1 1 d . .
H17 H 0.4423 1.0039 0.1951 0.033 Uiso 1 1 calc R U
C18 C 0.4671(5) 0.7742(6) 0.2995(4) 0.0367(13) Uani 1 1 d . .
H18A H 0.4270 0.7352 0.3433 0.055 Uiso 1 1 calc R U
H18B H 0.5364 0.8201 0.3185 0.055 Uiso 1 1 calc R U
H18C H 0.4961 0.7151 0.2625 0.055 Uiso 1 1 calc R U
C20 C 0.5540(5) 0.8748(4) 0.1518(3) 0.0275(11) Uani 1 1 d . .
C21 C 0.5692(4) 0.7662(5) 0.1074(3) 0.0280(11) Uani 1 1 d . .
H21 H 0.5003 0.7174 0.0987 0.034 Uiso 1 1 calc R U
C22 C 0.6571(5) 0.9385(5) 0.1628(3) 0.0341(12) Uani 1 1 d . .
H22 H 0.6506 1.0088 0.1921 0.041 Uiso 1 1 calc R U
C23 C 0.7709(4) 0.9083(4) 0.1344(2) 0.0138(8) Uiso 1 1 d . .
H23 H 0.8384 0.9578 0.1451 0.017 Uiso 1 1 calc R U
C24 C 0.7888(5) 0.8076(5) 0.0908(3) 0.0376(13) Uani 1 1 d . .
O1W O -0.5015(4) 0.9973(4) 0.4945(3) 0.0398(10) Uani 1 1 d D .
H1WA H -0.444(4) 0.955(5) 0.479(4) 0.048 Uiso 1 1 d D U
H1WB H -0.479(5) 1.051(4) 0.525(3) 0.048 Uiso 1 1 d D U

loop_
_atom_site_aniso_label
_atom_site_aniso_U_11
_atom_site_aniso_U_22
_atom_site_aniso_U_33
_atom_site_aniso_U_23
_atom_site_aniso_U_13
_atom_site_aniso_U_12
O1 0.028(2) 0.060(3) 0.062(3) 0.012(2) 0.012(2) 0.007(2)
O2 0.071(3) 0.073(3) 0.075(3) 0.014(3) 0.009(3) 0.010(3)
O3 0.0338(19) 0.037(2) 0.0370(19) -0.0155(17) 0.0100(17) -0.0059(17)
O4 0.0243(17) 0.0306(19) 0.040(2) 0.0048(17) 0.0073(16) -0.0046(16)
O5 0.045(2) 0.044(2) 0.058(3) 0.017(2) 0.029(2) 0.014(2)
C1 0.042(3) 0.036(3) 0.025(2) -0.005(2) 0.006(2) -0.008(3)
C2 0.056(4) 0.028(3) 0.041(3) -0.003(2) 0.020(3) -0.001(3)
C3 0.036(3) 0.045(3) 0.048(3) 0.021(3) 0.015(3) 0.015(3)
C4 0.022(2) 0.055(3) 0.027(2) 0.009(2) 0.000(2) 0.000(3)
C5 0.020(2) 0.034(3) 0.028(2) 0.002(2) -0.001(2) -0.003(2)
C6 0.028(3) 0.046(3) 0.046(3) -0.020(3) 0.008(2) -0.016(3)
C7 0.030(3) 0.050(3) 0.042(3) -0.021(3) 0.010(3) -0.018(3)
C8 0.023(2) 0.028(3) 0.027(2) -0.005(2) 0.001(2) -0.001(2)
C9 0.022(2) 0.019(2) 0.023(2) -0.0013(18) -0.0004(19) 0.001(2)
C10 0.021(2) 0.024(2) 0.025(2) 0.0011(19) -0.001(2) -0.004(2)
C11 0.024(2) 0.038(3) 0.026(2) -0.005(2) 0.001(2) -0.011(2)
C12 0.030(3) 0.025(2) 0.033(3) -0.004(2) 0.001(2) -0.008(2)
C13 0.021(2) 0.023(2) 0.028(2) 0.001(2) 0.001(2) -0.001(2)
C14 0.020(2) 0.021(2) 0.032(2) -0.005(2) 0.001(2) 0.000(2)
C15 0.023(2) 0.054(3) 0.031(3) -0.002(3) -0.001(2) 0.004(3)
C16 0.032(3) 0.042(3) 0.033(3) 0.009(2) 0.003(2) 0.010(3)
C17 0.030(3) 0.020(2) 0.033(3) 0.005(2) 0.009(2) 0.003(2)
C18 0.021(2) 0.043(3) 0.046(3) 0.014(3) 0.003(2) 0.002(2)
C20 0.031(3) 0.021(2) 0.031(2) 0.007(2) 0.004(2) 0.002(2)
C21 0.020(2) 0.027(2) 0.037(3) 0.000(2) 0.008(2) -0.001(2)
C22 0.032(3) 0.034(3) 0.037(3) -0.001(2) 0.006(2) -0.006(2)
C24 0.024(3) 0.050(3) 0.039(3) 0.017(3) 0.003(2) 0.001(2)
O1W 0.0317(19) 0.039(2) 0.049(2) 0.0012(19) -0.0025(19) 0.0006(18)

loop_
_atom_type_symbol
_atom_type_description
_atom_type_scat_dispersion_real
_atom_type_scat_dispersion_imag
_atom_type_scat_source
C C 0.0181 0.0091 'International Tables Vol C Tables 4.2.6.8 and 6.1.1.4'
H H 0.0000 0.0000 'International Tables Vol C Tables 4.2.6.8 and 6.1.1.4'
O O 0.0492 0.0322 'International Tables Vol C Tables 4.2.6.8 and 6.1.1.4'

loop_
_geom_angle_atom_site_label_1
_geom_angle_atom_site_label_2
_geom_angle_atom_site_label_3
_geom_angle
C21 O2 C24 120.0(5)
C15 O3 C14 60.2(3)
C2 C1 C10 111.7(4)
C1 C2 C3 111.9(5)
O5 C3 C4 111.4(5)
O5 C3 C2 110.2(5)
C4 C3 C2 111.1(5)
C3 C4 C5 113.8(4)
O4 C5 C6 108.1(4)
O4 C5 C4 104.9(4)
C6 C5 C4 113.8(4)
O4 C5 C10 109.3(4)
C6 C5 C10 110.6(4)
C4 C5 C10 109.9(4)
C5 C6 C7 113.0(5)
C8 C7 C6 112.1(5)
C7 C8 C14 113.9(4)
C7 C8 C9 110.6(4)
C14 C8 C9 110.8(4)
C11 C9 C10 112.8(4)
C11 C9 C8 110.1(4)
C10 C9 C8 109.2(4)
C1 C10 C9 115.0(4)
C1 C10 C5 109.4(4)
C9 C10 C5 111.2(4)
C9 C11 C12 111.8(4)
C11 C12 C13 113.6(4)
C14 C13 C18 111.8(4)
C14 C13 C12 107.3(4)
C18 C13 C12 111.1(4)
C14 C13 C17 104.4(4)
C18 C13 C17 112.8(4)
C12 C13 C17 109.1(4)
O3 C14 C15 59.7(3)
O3 C14 C13 112.2(4)
C15 C14 C13 110.2(4)
O3 C14 C8 115.6(4)
C15 C14 C8 125.3(4)
C13 C14 C8 119.3(4)
O3 C15 C14 60.1(3)
O3 C15 C16 113.4(4)
C14 C15 C16 110.8(5)
C15 C16 C17 105.6(4)
C20 C17 C16 112.7(4)
C20 C17 C13 117.7(4)
C16 C17 C13 106.0(4)
C22 C20 C21 115.6(5)
C22 C20 C17 120.6(5)
C21 C20 C17 123.7(4)
O2 C21 C20 121.6(5)
C20 C22 C23 124.6(5)
C22 C23 C24 121.7(4)
O1 C24 C23 117.5(5)
O1 C24 O2 126.0(6)
C23 C24 O2 116.5(5)

loop_
_geom_bond_atom_site_label_1
_geom_bond_atom_site_label_2
_geom_bond_distance
O1 C24 1.223(7)
O2 C21 1.351(7)
O2 C24 1.442(8)
O3 C15 1.452(7)
O3 C14 1.459(6)
O4 C5 1.455(6)
O5 C3 1.427(7)
C1 C2 1.521(8)
C1 C10 1.527(7)
C2 C3 1.532(9)
C3 C4 1.520(9)
C4 C5 1.522(7)
C5 C6 1.507(8)
C5 C10 1.558(6)
C6 C7 1.525(8)
C7 C8 1.510(7)
C8 C14 1.515(7)
C8 C9 1.549(6)
C9 C11 1.526(7)
C9 C10 1.538(6)
C11 C12 1.531(7)
C12 C13 1.535(7)
C13 C14 1.511(7)
C13 C18 1.528(7)
C13 C17 1.583(6)
C14 C15 1.460(7)
C15 C16 1.487(8)
C16 C17 1.561(8)
C17 C20 1.502(7)
C20 C22 1.329(8)
C20 C21 1.435(7)
C22 C23 1.355(7)
C23 C24 1.358(7)

loop_
_geom_torsion_atom_site_label_1
_geom_torsion_atom_site_label_2
_geom_torsion_atom_site_label_3
_geom_torsion_atom_site_label_4
_geom_torsion
C10 C1 C2 C3 56.4(6)
C1 C2 C3 O5 72.1(6)
C1 C2 C3 C4 -51.8(6)
O5 C3 C4 C5 -70.9(6)
C2 C3 C4 C5 52.4(6)
C3 C4 C5 O4 62.2(5)
C3 C4 C5 C6 -179.8(4)
C3 C4 C5 C10 -55.1(6)
O4 C5 C6 C7 -172.1(5)
C4 C5 C6 C7 71.8(6)
C10 C5 C6 C7 -52.5(6)
C5 C6 C7 C8 54.0(7)
C6 C7 C8 C14 178.4(5)
C6 C7 C8 C9 -56.1(6)
C7 C8 C9 C11 -177.4(4)
C14 C8 C9 C11 -50.2(5)
C7 C8 C9 C10 58.2(5)
C14 C8 C9 C10 -174.6(4)
C2 C1 C10 C9 67.5(6)
C2 C1 C10 C5 -58.4(5)
C11 C9 C10 C1 54.5(6)
C8 C9 C10 C1 177.3(4)
C11 C9 C10 C5 179.4(4)
C8 C9 C10 C5 -57.8(5)
O4 C5 C10 C1 -57.8(5)
C6 C5 C10 C1 -176.7(5)
C4 C5 C10 C1 56.8(5)
O4 C5 C10 C9 174.2(4)
C6 C5 C10 C9 55.2(5)
C4 C5 C10 C9 -71.2(5)
C10 C9 C11 C12 178.0(4)
C8 C9 C11 C12 55.7(6)
C9 C11 C12 C13 -58.5(6)
C11 C12 C13 C14 51.6(5)
C11 C12 C13 C18 -70.8(5)
C11 C12 C13 C17 164.2(4)
C15 O3 C14 C13 -101.2(5)
C15 O3 C14 C8 117.5(5)
C18 C13 C14 O3 -67.3(5)
C12 C13 C14 O3 170.7(4)
C17 C13 C14 O3 55.0(5)
C18 C13 C14 C15 -131.8(5)
C12 C13 C14 C15 106.2(5)
C17 C13 C14 C15 -9.5(5)
C18 C13 C14 C8 72.4(5)
C12 C13 C14 C8 -49.6(6)
C17 C13 C14 C8 -165.3(4)
C7 C8 C14 O3 -45.6(6)
C9 C8 C14 O3 -171.1(4)
C7 C8 C14 C15 24.1(7)
C9 C8 C14 C15 -101.4(5)
C7 C8 C14 C13 175.9(4)
C9 C8 C14 C13 50.5(6)
C14 O3 C15 C16 101.4(5)
C13 C14 C15 O3 104.6(4)
C8 C14 C15 O3 -101.4(5)
O3 C14 C15 C16 -105.7(5)
C13 C14 C15 C16 -1.2(6)
C8 C14 C15 C16 152.8(5)
O3 C15 C16 C17 -53.9(6)
C14 C15 C16 C17 11.5(6)
C15 C16 C17 C20 113.3(5)
C15 C16 C17 C13 -16.9(5)
C14 C13 C17 C20 -111.1(5)
C18 C13 C17 C20 10.5(6)
C12 C13 C17 C20 134.5(5)
C14 C13 C17 C16 16.1(5)
C18 C13 C17 C16 137.7(5)
C12 C13 C17 C16 -98.3(5)
C16 C17 C20 C22 130.7(5)
C13 C17 C20 C22 -105.4(6)
C16 C17 C20 C21 -46.7(6)
C13 C17 C20 C21 77.2(6)
C24 O2 C21 C20 0.1(8)
C22 C20 C21 O2 -1.2(7)
C17 C20 C21 O2 176.3(5)
C21 C20 C22 C23 1.0(8)
C17 C20 C22 C23 -176.6(5)
C20 C22 C23 C24 0.3(8)
C22 C23 C24 O1 176.8(5)
C22 C23 C24 O2 -1.4(7)
C21 O2 C24 O1 -176.8(6)
C21 O2 C24 C23 1.2(8)
